data_7153132
loop_
_publ_author_name
'Guo, Rui'
'Li, Kang-Nan'
'Gong, Liu-Zhu'

_publ_section_title
;
 Catalytic cascade hydroalkoxylation/isomerization/[4 + 2] cycloaddition
 using enyne alcohols as latent dienes or dienophiles.
;
_journal_issue 39
_journal_name_full 'Organic &amp; biomolecular chemistry'
_journal_page_first 6707
_journal_page_last 6712
_journal_paper_doi 10.1039/c3ob41611a
_journal_volume 11
_journal_year 2013
_chemical_absolute_configuration ad
_chemical_formula_sum 'C18 H18 O6'
_chemical_formula_weight 330.32
_chemical_name_systematic
;
?
;
_space_group_IT_number 19
_symmetry_cell_setting orthorhombic
_symmetry_space_group_name_Hall 'P 2ac 2ab'
_symmetry_space_group_name_H-M 'P 21 21 21'
_atom_sites_solution_hydrogens geom
_atom_sites_solution_primary direct
_atom_sites_solution_secondary difmap
_audit_creation_method SHELXL-97
_cell_angle_alpha 90.00
_cell_angle_beta 90.00
_cell_angle_gamma 90.00
_cell_formula_units_Z 4
_cell_length_a 9.08020(10)
_cell_length_b 10.4402(2)
_cell_length_c 17.2659(2)
_cell_measurement_reflns_used 10879
_cell_measurement_temperature 291(2)
_cell_measurement_theta_max 71.8393
_cell_measurement_theta_min 4.2311
_cell_volume 1636.79(4)
_computing_cell_refinement 'CrysAlisPro (Oxford Diffraction Ltd.)'
_computing_data_collection 'CrysAlisPro (Oxford Diffraction Ltd.)'
_computing_data_reduction 'CrysAlisPro (Oxford Diffraction Ltd.)'
_computing_molecular_graphics 'Ortep-3 (L. J. Farrugia, 2001)'
_computing_publication_material SHELXL-97
_computing_structure_refinement 'SHELXL-97 (Sheldrick, 1997)'
_computing_structure_solution 'SHELXS-97 (Sheldrick, 1997)'
_diffrn_ambient_temperature 291(2)
_diffrn_detector_area_resol_mean 15.9149
_diffrn_measured_fraction_theta_full 0.983
_diffrn_measured_fraction_theta_max 0.983
_diffrn_measurement_device_type 'Gemini S Ultra, Oxford Diffraction'
_diffrn_measurement_method '\w scans'
_diffrn_radiation_monochromator mirror
_diffrn_radiation_source 'Enhance Ultra (Cu) X-ray Source'
_diffrn_radiation_type CuK\a
_diffrn_radiation_wavelength 1.54184
_diffrn_reflns_av_R_equivalents 0.0220
_diffrn_reflns_av_sigmaI/netI 0.0147
_diffrn_reflns_limit_h_max 10
_diffrn_reflns_limit_h_min -8
_diffrn_reflns_limit_k_max 12
_diffrn_reflns_limit_k_min -12
_diffrn_reflns_limit_l_max 21
_diffrn_reflns_limit_l_min -21
_diffrn_reflns_number 12950
_diffrn_reflns_theta_full 71.96
_diffrn_reflns_theta_max 71.96
_diffrn_reflns_theta_min 5.12
_exptl_absorpt_coefficient_mu 0.844
_exptl_absorpt_correction_T_max 0.7681
_exptl_absorpt_correction_T_min 0.7182
_exptl_absorpt_correction_type multi-scan
_exptl_absorpt_process_details
;
CrysAlisPro, Oxford Diffraction Ltd.,
Version 1.171.34.40 (release 27-08-2010 CrysAlis171 .NET)
(compiled Aug 27 2010,11:50:40)
Empirical absorption correction using spherical harmonics,
implemented in SCALE3 ABSPACK scaling algorithm.
;
_exptl_crystal_density_diffrn 1.340
_exptl_crystal_density_method 'not measured'
_exptl_crystal_F_000 696
_exptl_crystal_size_max 0.42
_exptl_crystal_size_mid 0.40
_exptl_crystal_size_min 0.33
_refine_diff_density_max 0.164
_refine_diff_density_min -0.138
_refine_diff_density_rms 0.031
_refine_ls_abs_structure_details 'Flack H D (1983), Acta Cryst. A39, 876-881'
_refine_ls_abs_structure_Flack -0.03(14)
_refine_ls_extinction_coef 0.0180(8)
_refine_ls_extinction_expression Fc^*^=kFc[1+0.001xFc^2^\l^3^/sin(2\q)]^-1/4^
_refine_ls_extinction_method SHELXL
_refine_ls_goodness_of_fit_ref 1.033
_refine_ls_hydrogen_treatment constr
_refine_ls_matrix_type full
_refine_ls_number_parameters 220
_refine_ls_number_reflns 3124
_refine_ls_number_restraints 0
_refine_ls_restrained_S_all 1.033
_refine_ls_R_factor_all 0.0275
_refine_ls_R_factor_gt 0.0269
_refine_ls_shift/su_max 0.001
_refine_ls_shift/su_mean 0.000
_refine_ls_structure_factor_coef Fsqd
_refine_ls_weighting_details 'calc w=1/[\s^2^(Fo^2^)+(0.0465P)^2^+0.1221P] where P=(Fo^2^+2Fc^2^)/3'
_refine_ls_weighting_scheme calc
_refine_ls_wR_factor_gt 0.0737
_refine_ls_wR_factor_ref 0.0744
_reflns_number_gt 3044
_reflns_number_total 3124
_reflns_threshold_expression >2sigma(I)
_cod_data_source_file c3ob41611a.txt
_cod_data_source_block 111009-gr
_cod_database_code 7153132

loop_
_symmetry_equiv_pos_as_xyz
'x, y, z'
'-x+1/2, -y, z+1/2'
'x+1/2, -y+1/2, -z'
'-x, y+1/2, -z+1/2'

loop_
_atom_site_label
_atom_site_type_symbol
_atom_site_fract_x
_atom_site_fract_y
_atom_site_fract_z
_atom_site_U_iso_or_equiv
_atom_site_adp_type
_atom_site_occupancy
_atom_site_symmetry_multiplicity
_atom_site_calc_flag
_atom_site_refinement_flags
O1 O 0.48416(9) 0.55646(9) 1.00316(5) 0.0451(2) Uani 1 1 d .
O4 O 0.07500(11) 0.61943(11) 0.88943(6) 0.0607(3) Uani 1 1 d .
O2 O 0.19384(11) 0.71591(9) 1.15379(5) 0.0531(2) Uani 1 1 d .
O3 O 0.17131(12) 0.56762(11) 1.24547(5) 0.0644(3) Uani 1 1 d .
O6 O 0.70087(11) 0.40931(10) 1.14626(6) 0.0588(3) Uani 1 1 d .
C1 C 0.51264(13) 0.50233(11) 1.07343(7) 0.0399(3) Uani 1 1 d .
O5 O 0.76683(11) 0.52417(12) 1.04295(7) 0.0692(3) Uani 1 1 d .
C2 C 0.41249(14) 0.47585(12) 1.12692(7) 0.0428(3) Uani 1 1 d .
H2 H 0.4423 0.4374 1.1729 0.051 Uiso 1 1 calc R
C8 C 0.33347(14) 0.64421(13) 0.90896(7) 0.0442(3) Uani 1 1 d .
H8B H 0.3655 0.7267 0.9286 0.053 Uiso 1 1 calc R
H8A H 0.4069 0.6155 0.8720 0.053 Uiso 1 1 calc R
C10 C 0.19287(14) 0.74331(11) 0.79391(6) 0.0417(3) Uani 1 1 d .
C6 C 0.24441(16) 0.72276(12) 1.07343(7) 0.0464(3) Uani 1 1 d .
H6B H 0.3465 0.7499 1.0710 0.056 Uiso 1 1 calc R
H6A H 0.1847 0.7823 1.0438 0.056 Uiso 1 1 calc R
C15 C 0.05835(15) 0.77695(13) 0.76111(8) 0.0506(3) Uani 1 1 d .
H15 H -0.0288 0.7485 0.7835 0.061 Uiso 1 1 calc R
C4 C 0.22709(13) 0.58683(11) 1.04266(7) 0.0400(3) Uani 1 1 d .
H4 H 0.1252 0.5749 1.0254 0.048 Uiso 1 1 calc R
C5 C 0.33094(13) 0.54932(12) 0.97666(6) 0.0408(3) Uani 1 1 d .
C3 C 0.25241(14) 0.50606(12) 1.11556(7) 0.0425(3) Uani 1 1 d .
H3 H 0.1932 0.4276 1.1143 0.051 Uiso 1 1 calc R
C18 C 0.30029(19) 0.41325(13) 0.94998(8) 0.0567(3) Uani 1 1 d .
H18B H 0.1978 0.4047 0.9373 0.085 Uiso 1 1 calc R
H18C H 0.3249 0.3544 0.9907 0.085 Uiso 1 1 calc R
H18A H 0.3588 0.3946 0.9051 0.085 Uiso 1 1 calc R
C9 C 0.18971(14) 0.66336(12) 0.86602(6) 0.0425(3) Uani 1 1 d .
C7 C 0.20123(14) 0.59467(13) 1.17968(7) 0.0471(3) Uani 1 1 d .
C11 C 0.32155(17) 0.78458(14) 0.75909(8) 0.0528(3) Uani 1 1 d .
H11 H 0.4121 0.7627 0.7805 0.063 Uiso 1 1 calc R
C17 C 0.85290(17) 0.38639(16) 1.16407(10) 0.0650(4) Uani 1 1 d .
H17A H 0.9024 0.3547 1.1188 0.097 Uiso 1 1 calc R
H17B H 0.8598 0.3242 1.2049 0.097 Uiso 1 1 calc R
H17C H 0.8982 0.4649 1.1804 0.097 Uiso 1 1 calc R
C16 C 0.67361(14) 0.48065(12) 1.08424(7) 0.0431(3) Uani 1 1 d .
C14 C 0.05355(19) 0.85217(16) 0.69557(9) 0.0641(4) Uani 1 1 d .
H14 H -0.0369 0.8756 0.6746 0.077 Uiso 1 1 calc R
C13 C 0.1818(2) 0.89287(16) 0.66099(9) 0.0699(4) Uani 1 1 d .
H13 H 0.1781 0.9433 0.6166 0.084 Uiso 1 1 calc R
C12 C 0.3161(2) 0.85862(16) 0.69227(9) 0.0667(4) Uani 1 1 d .
H12 H 0.4029 0.8851 0.6686 0.080 Uiso 1 1 calc R

loop_
_atom_site_aniso_label
_atom_site_aniso_U_11
_atom_site_aniso_U_22
_atom_site_aniso_U_33
_atom_site_aniso_U_23
_atom_site_aniso_U_13
_atom_site_aniso_U_12
O1 0.0374(4) 0.0604(5) 0.0374(4) 0.0114(4) -0.0006(3) 0.0028(4)
O4 0.0429(5) 0.0814(7) 0.0577(6) 0.0142(5) -0.0059(4) -0.0072(5)
O2 0.0613(6) 0.0553(5) 0.0428(4) -0.0032(4) 0.0059(4) 0.0095(4)
O3 0.0674(6) 0.0871(7) 0.0388(5) 0.0068(5) 0.0116(5) 0.0086(6)
O6 0.0459(5) 0.0704(6) 0.0601(6) 0.0255(5) -0.0081(4) 0.0048(4)
C1 0.0428(6) 0.0396(6) 0.0373(5) 0.0051(4) -0.0027(5) 0.0033(4)
O5 0.0450(6) 0.0922(8) 0.0703(7) 0.0321(6) 0.0046(5) 0.0063(5)
C2 0.0475(7) 0.0427(6) 0.0380(6) 0.0077(5) -0.0001(5) 0.0039(5)
C8 0.0397(6) 0.0578(7) 0.0350(5) 0.0059(5) -0.0014(5) 0.0015(5)
C10 0.0454(6) 0.0442(6) 0.0355(5) -0.0052(4) -0.0064(5) 0.0062(5)
C6 0.0511(7) 0.0470(6) 0.0412(6) 0.0026(5) 0.0020(5) 0.0053(5)
C15 0.0474(7) 0.0590(7) 0.0455(7) -0.0044(6) -0.0078(5) 0.0091(6)
C4 0.0358(6) 0.0481(6) 0.0362(6) 0.0016(5) -0.0015(4) -0.0007(4)
C5 0.0383(6) 0.0501(6) 0.0340(5) 0.0011(4) -0.0024(5) 0.0011(5)
C3 0.0431(6) 0.0455(6) 0.0390(6) 0.0049(5) 0.0037(5) -0.0029(5)
C18 0.0707(9) 0.0539(7) 0.0456(7) -0.0080(6) -0.0051(7) 0.0018(7)
C9 0.0413(6) 0.0486(6) 0.0377(5) -0.0024(5) -0.0027(5) 0.0023(5)
C7 0.0394(6) 0.0623(7) 0.0395(6) 0.0024(5) 0.0022(5) 0.0044(6)
C11 0.0492(7) 0.0623(7) 0.0469(6) 0.0077(6) -0.0031(6) 0.0046(6)
C17 0.0510(8) 0.0690(9) 0.0750(10) 0.0135(8) -0.0189(7) 0.0083(7)
C16 0.0432(6) 0.0431(5) 0.0431(6) 0.0052(5) -0.0018(5) 0.0031(5)
C14 0.0678(10) 0.0702(9) 0.0542(8) 0.0051(7) -0.0188(7) 0.0170(8)
C13 0.0901(12) 0.0690(9) 0.0506(7) 0.0160(7) -0.0113(8) 0.0097(9)
C12 0.0692(10) 0.0750(10) 0.0561(8) 0.0180(7) 0.0045(8) 0.0017(8)

loop_
_atom_type_symbol
_atom_type_description
_atom_type_scat_dispersion_real
_atom_type_scat_dispersion_imag
_atom_type_scat_source
C C 0.0181 0.0091 'International Tables Vol C Tables 4.2.6.8 and 6.1.1.4'
H H 0.0000 0.0000 'International Tables Vol C Tables 4.2.6.8 and 6.1.1.4'
O O 0.0492 0.0322 'International Tables Vol C Tables 4.2.6.8 and 6.1.1.4'

loop_
_geom_angle_atom_site_label_1
_geom_angle_atom_site_label_2
_geom_angle_atom_site_label_3
_geom_angle
C1 O1 C5 115.89(9)
C7 O2 C6 110.22(10)
C16 O6 C17 116.48(11)
C2 C1 O1 125.20(11)
C2 C1 C16 123.63(11)
O1 C1 C16 111.13(10)
C1 C2 C3 122.00(10)
C1 C2 H2 119.0
C3 C2 H2 119.0
C9 C8 C5 116.47(10)
C9 C8 H8B 108.2
C5 C8 H8B 108.2
C9 C8 H8A 108.2
C5 C8 H8A 108.2
H8B C8 H8A 107.3
C11 C10 C15 119.09(11)
C11 C10 C9 123.41(11)
C15 C10 C9 117.50(12)
O2 C6 C4 104.64(10)
O2 C6 H6B 110.8
C4 C6 H6B 110.8
O2 C6 H6A 110.8
C4 C6 H6A 110.8
H6B C6 H6A 108.9
C14 C15 C10 120.38(14)
C14 C15 H15 119.8
C10 C15 H15 119.8
C6 C4 C5 115.75(10)
C6 C4 C3 102.17(9)
C5 C4 C3 112.23(9)
C6 C4 H4 108.8
C5 C4 H4 108.8
C3 C4 H4 108.8
O1 C5 C18 108.42(10)
O1 C5 C4 109.83(9)
C18 C5 C4 110.63(11)
O1 C5 C8 101.00(9)
C18 C5 C8 112.08(10)
C4 C5 C8 114.32(10)
C2 C3 C7 109.27(11)
C2 C3 C4 111.62(9)
C7 C3 C4 102.59(10)
C2 C3 H3 111.0
C7 C3 H3 111.0
C4 C3 H3 111.0
C5 C18 H18B 109.5
C5 C18 H18C 109.5
H18B C18 H18C 109.5
C5 C18 H18A 109.5
H18B C18 H18A 109.5
H18C C18 H18A 109.5
O4 C9 C10 120.38(11)
O4 C9 C8 121.97(11)
C10 C9 C8 117.62(11)
O3 C7 O2 121.63(13)
O3 C7 C3 128.05(13)
O2 C7 C3 110.32(10)
C10 C11 C12 120.26(14)
C10 C11 H11 119.9
C12 C11 H11 119.9
O6 C17 H17A 109.5
O6 C17 H17B 109.5
H17A C17 H17B 109.5
O6 C17 H17C 109.5
H17A C17 H17C 109.5
H17B C17 H17C 109.5
O5 C16 O6 124.18(12)
O5 C16 C1 124.15(11)
O6 C16 C1 111.65(10)
C13 C14 C15 120.36(13)
C13 C14 H14 119.8
C15 C14 H14 119.8
C14 C13 C12 119.84(13)
C14 C13 H13 120.1
C12 C13 H13 120.1
C13 C12 C11 120.04(15)
C13 C12 H12 120.0
C11 C12 H12 120.0

loop_
_geom_bond_atom_site_label_1
_geom_bond_atom_site_label_2
_geom_bond_distance
O1 C1 1.3632(14)
O1 C5 1.4665(14)
O4 C9 1.2077(16)
O2 C7 1.3440(16)
O2 C6 1.4633(15)
O3 C7 1.2017(15)
O6 C16 1.3277(15)
O6 C17 1.4344(17)
C1 C2 1.3253(17)
C1 C16 1.4907(18)
O5 C16 1.1964(16)
C2 C3 1.5002(18)
C2 H2 0.9300
C8 C9 1.5144(17)
C8 C5 1.5325(16)
C8 H8B 0.9700
C8 H8A 0.9700
C10 C11 1.383(2)
C10 C15 1.3913(18)
C10 C9 1.4993(16)
C6 C4 1.5234(17)
C6 H6B 0.9700
C6 H6A 0.9700
C15 C14 1.378(2)
C15 H15 0.9300
C4 C5 1.5301(16)
C4 C3 1.5324(16)
C4 H4 0.9800
C5 C18 1.5192(18)
C3 C7 1.5157(17)
C3 H3 0.9800
C18 H18B 0.9600
C18 H18C 0.9600
C18 H18A 0.9600
C11 C12 1.390(2)
C11 H11 0.9300
C17 H17A 0.9600
C17 H17B 0.9600
C17 H17C 0.9600
C14 C13 1.376(3)
C14 H14 0.9300
C13 C12 1.380(2)
C13 H13 0.9300
C12 H12 0.9300

loop_
_geom_torsion_atom_site_label_1
_geom_torsion_atom_site_label_2
_geom_torsion_atom_site_label_3
_geom_torsion_atom_site_label_4
_geom_torsion
C5 O1 C1 C2 -18.79(17)
C5 O1 C1 C16 163.38(10)
O1 C1 C2 C3 -1.15(19)
C16 C1 C2 C3 176.42(12)
C7 O2 C6 C4 21.70(14)
C11 C10 C15 C14 -1.08(19)
C9 C10 C15 C14 178.86(12)
O2 C6 C4 C5 -153.12(10)
O2 C6 C4 C3 -30.86(12)
C1 O1 C5 C18 -75.00(12)
C1 O1 C5 C4 45.99(13)
C1 O1 C5 C8 167.07(9)
C6 C4 C5 O1 61.71(13)
C3 C4 C5 O1 -55.03(13)
C6 C4 C5 C18 -178.64(11)
C3 C4 C5 C18 64.62(13)
C6 C4 C5 C8 -50.98(14)
C3 C4 C5 C8 -167.72(10)
C9 C8 C5 O1 -179.76(10)
C9 C8 C5 C18 65.01(15)
C9 C8 C5 C4 -61.91(14)
C1 C2 C3 C7 -121.40(13)
C1 C2 C3 C4 -8.64(17)
C6 C4 C3 C2 -88.27(12)
C5 C4 C3 C2 36.36(14)
C6 C4 C3 C7 28.61(12)
C5 C4 C3 C7 153.24(10)
C11 C10 C9 O4 -172.54(13)
C15 C10 C9 O4 7.52(18)
C11 C10 C9 C8 9.44(17)
C15 C10 C9 C8 -170.50(11)
C5 C8 C9 O4 9.14(18)
C5 C8 C9 C10 -172.87(10)
C6 O2 C7 O3 176.57(13)
C6 O2 C7 C3 -2.70(14)
C2 C3 C7 O3 -77.79(17)
C4 C3 C7 O3 163.66(14)
C2 C3 C7 O2 101.42(12)
C4 C3 C7 O2 -17.13(13)
C15 C10 C11 C12 0.0(2)
C9 C10 C11 C12 -179.95(13)
C17 O6 C16 O5 1.0(2)
C17 O6 C16 C1 -177.65(13)
C2 C1 C16 O5 -166.20(14)
O1 C1 C16 O5 11.67(18)
C2 C1 C16 O6 12.51(18)
O1 C1 C16 O6 -169.63(10)
C10 C15 C14 C13 1.2(2)
C15 C14 C13 C12 -0.3(3)
C14 C13 C12 C11 -0.8(3)
C10 C11 C12 C13 1.0(2)
